data_8105204
loop_
_publ_author_name
'Tai, Xi-Shi'
'Wang, Li-Hua'
'Xia, Yu-Pei'

_publ_section_title
;
 The crystal structure of poly[\m2-aqua-
 aqua-(\m3-(E)-2-(4-((2-carbamothioylhydrazineylidene)methyl)phenoxy)acetato-\k3
 O:S:S)sodium(I)], C10H14N3O5SNa
;
_journal_issue 2
_journal_name_full 'Zeitschrift f\"ur Kristallographie - New Crystal Structures'
_journal_page_first 277
_journal_page_last 279
_journal_paper_doi 10.1515/ncrs-2022-0006
_journal_volume 237
_journal_year 2022
_chemical_formula_moiety 'C10 H14 N3 Na O5 S'
_chemical_formula_sum 'C10 H14 N3 Na O5 S'
_chemical_formula_weight 311.29
_space_group_crystal_system triclinic
_space_group_IT_number 2
_space_group_name_Hall '-P 1'
_space_group_name_H-M_alt 'P -1'
_atom_sites_solution_hydrogens mixed
_atom_sites_solution_primary dual
_cell_angle_alpha 97.080(5)
_cell_angle_beta 93.159(5)
_cell_angle_gamma 112.125(7)
_cell_formula_units_Z 2
_cell_length_a 6.7015(5)
_cell_length_b 7.5656(5)
_cell_length_c 14.1332(8)
_cell_measurement_reflns_used 2133
_cell_measurement_temperature 273
_cell_measurement_theta_max 28.7140
_cell_measurement_theta_min 2.9240
_cell_volume 654.71(8)
_computing_cell_refinement 'CrysAlisPro 1.171.38.43f (Rigaku OD, 2015)'
_computing_data_collection 'CrysAlisPro 1.171.38.43f (Rigaku OD, 2015)'
_computing_data_reduction 'CrysAlisPro 1.171.38.43f (Rigaku OD, 2015)'
_computing_molecular_graphics 'Olex2 1.5 (Dolomanov et al., 2009)'
_computing_publication_material 'Olex2 1.5 (Dolomanov et al., 2009)'
_computing_structure_refinement 'SHELXL 2018/3 (Sheldrick, 2015)'
_computing_structure_solution 'SHELXT 2018/2 (Sheldrick, 2018)'
_diffrn_ambient_environment N~2~
_diffrn_ambient_temperature 273
_diffrn_detector 'CCD plate'
_diffrn_detector_area_resol_mean 5.2684
_diffrn_detector_type AtlasS2
_diffrn_measured_fraction_theta_full 1.000
_diffrn_measured_fraction_theta_max 1.000
_diffrn_measurement_details
;
List of Runs (angles in degrees, time in seconds):

  # Type    Start    End  Width  t~exp~   \w     \q     \k     \f   Frames
--------------------------------------------------------------------------
  1  \w    -76.00  14.00   1.00    2.00    --  -11.59 -57.00  90.00   90
  2  \w    -36.00  62.00   1.00    2.00    --  -11.59  57.00-120.00   98
  3  \w    -15.00  77.00   1.00    2.00    --   11.74  77.00   0.00   92
;
_diffrn_measurement_device 'four-circle diffractometer'
_diffrn_measurement_device_type 'SuperNova, Dual, Cu at zero, AtlasS2'
_diffrn_measurement_method '\w scans'
_diffrn_orient_matrix_type 'CrysAlisPro convention (1999,Acta A55,543-557)'
_diffrn_orient_matrix_UB_11 0.0263208000
_diffrn_orient_matrix_UB_12 -0.0334932000
_diffrn_orient_matrix_UB_13 -0.0448264000
_diffrn_orient_matrix_UB_21 0.0521318000
_diffrn_orient_matrix_UB_22 -0.0514571000
_diffrn_orient_matrix_UB_23 0.0232691000
_diffrn_orient_matrix_UB_31 -0.0990189000
_diffrn_orient_matrix_UB_32 -0.0820203000
_diffrn_orient_matrix_UB_33 -0.0061889000
_diffrn_radiation_monochromator mirror
_diffrn_radiation_probe x-ray
_diffrn_radiation_type 'Mo K\a'
_diffrn_radiation_wavelength 0.71073
_diffrn_reflns_av_R_equivalents 0.0269
_diffrn_reflns_av_unetI/netI 0.0485
_diffrn_reflns_Laue_measured_fraction_full 1.000
_diffrn_reflns_Laue_measured_fraction_max 1.000
_diffrn_reflns_limit_h_max 6
_diffrn_reflns_limit_h_min -7
_diffrn_reflns_limit_k_max 8
_diffrn_reflns_limit_k_min -7
_diffrn_reflns_limit_l_max 16
_diffrn_reflns_limit_l_min -16
_diffrn_reflns_number 4268
_diffrn_reflns_point_group_measured_fraction_full 1.000
_diffrn_reflns_point_group_measured_fraction_max 1.000
_diffrn_reflns_theta_full 24.997
_diffrn_reflns_theta_max 24.997
_diffrn_reflns_theta_min 2.923
_diffrn_source 'micro-focus sealed X-ray tube'
_diffrn_source_type 'SuperNova (Mo) X-ray Source'
_exptl_absorpt_coefficient_mu 0.303
_exptl_absorpt_correction_T_max 1.00000
_exptl_absorpt_correction_T_min 0.76451
_exptl_absorpt_correction_type multi-scan
_exptl_absorpt_process_details
;
CrysAlisPro 1.171.38.43f (Rigaku Oxford Diffraction, 2015)
Empirical absorption correction using spherical harmonics,
 implemented in SCALE3 ABSPACK scaling algorithm.
;
_exptl_crystal_colour 'clear light colourless'
_exptl_crystal_colour_lustre clear
_exptl_crystal_colour_modifier light
_exptl_crystal_colour_primary colourless
_exptl_crystal_density_diffrn 1.579
_exptl_crystal_description block
_exptl_crystal_F_000 324
_exptl_crystal_size_max 0.11
_exptl_crystal_size_mid 0.1
_exptl_crystal_size_min 0.08
_refine_diff_density_max 0.264
_refine_diff_density_min -0.267
_refine_diff_density_rms 0.063
_refine_ls_extinction_coef 0.012(2)
_refine_ls_extinction_expression Fc^*^=kFc[1+0.001xFc^2^\l^3^/sin(2\q)]^-1/4^
_refine_ls_extinction_method 'SHELXL-2018/3 (Sheldrick 2018)'
_refine_ls_goodness_of_fit_ref 1.080
_refine_ls_hydrogen_treatment mixed
_refine_ls_matrix_type full
_refine_ls_number_parameters 205
_refine_ls_number_reflns 2284
_refine_ls_number_restraints 12
_refine_ls_restrained_S_all 1.086
_refine_ls_R_factor_all 0.0433
_refine_ls_R_factor_gt 0.0357
_refine_ls_shift/su_max 0.000
_refine_ls_shift/su_mean 0.000
_refine_ls_structure_factor_coef Fsqd
_refine_ls_weighting_details 'w=1/[\s^2^(Fo^2^)+(0.0374P)^2^+0.1070P] where P=(Fo^2^+2Fc^2^)/3'
_refine_ls_weighting_scheme calc
_refine_ls_wR_factor_gt 0.0818
_refine_ls_wR_factor_ref 0.0872
_reflns_Friedel_coverage 0.000
_reflns_Friedel_fraction_full .
_reflns_Friedel_fraction_max .
_reflns_number_gt 1969
_reflns_number_total 2284
_reflns_threshold_expression 'I > 2\s(I)'
_cod_data_source_file suppl_j_ncrs-2022-0006_suppl.cif
_cod_data_source_block w14_sx
_cod_database_code 8105204
_shelx_space_group_comment
;
The symmetry employed for this shelxl refinement is uniquely defined
by the following loop, which should always be used as a source of
symmetry information in preference to the above space-group names.
They are only intended as comments.
;
_shelx_estimated_absorpt_t_max 0.976
_shelx_estimated_absorpt_t_min 0.967
_olex2_refinement_description
;
1. Fixed Uiso
 At 1.2 times of:
  All C(H) groups, All C(H,H) groups, All N(H,H) groups
2. Uiso/Uaniso restraints and constraints
Uanis(C1) \\sim Ueq, Uanis(S1) \\sim Ueq: with sigma of 0.0005 and sigma for
terminal atoms of 0.001
3.a Secondary CH2 refined with riding coordinates:
 C9(H9A,H9B)
3.b Aromatic/amide H refined with riding coordinates:
 C2(H2), C4(H4), C5(H5), C7(H7), C8(H8)
3.c X=CH2 refined with riding coordinates:
 N1(H1A,H1B)
;
_olex2_submission_special_instructions 'No special instructions were received'
_oxdiff_exptl_absorpt_empirical_details
;
Empirical correction (ABSPACK) includes:
- Absorption correction using spherical harmonics
- Frame scaling
;
_oxdiff_exptl_absorpt_empirical_full_max 1.676
_oxdiff_exptl_absorpt_empirical_full_min 0.707

loop_
_space_group_symop_operation_xyz
'x, y, z'
'-x, -y, -z'

loop_
_atom_site_label
_atom_site_type_symbol
_atom_site_fract_x
_atom_site_fract_y
_atom_site_fract_z
_atom_site_U_iso_or_equiv
_atom_site_adp_type
_atom_site_occupancy
_atom_site_site_symmetry_order
_atom_site_calc_flag
_atom_site_refinement_flags_posn
_atom_site_refinement_flags_adp
_atom_site_refinement_flags_occupancy
_atom_site_disorder_assembly
_atom_site_disorder_group
C1 C 1.2614(3) 0.8211(3) 0.20138(13) 0.0093(4) Uani 1 1 d . U . . .
C2 C 0.8917(3) 0.8458(3) 0.36091(14) 0.0105(4) Uani 1 1 d . . . . .
H2 H 0.829020 0.911663 0.325921 0.013 Uiso 1 1 calc R U . . .
C3 C 0.8089(3) 0.7887(3) 0.45049(13) 0.0096(4) Uani 1 1 d . . . . .
C4 C 0.6266(3) 0.8194(3) 0.47820(14) 0.0105(4) Uani 1 1 d . . . . .
H4 H 0.560939 0.877113 0.439220 0.013 Uiso 1 1 calc R U . . .
C5 C 0.5405(3) 0.7665(3) 0.56205(14) 0.0105(4) Uani 1 1 d . . . . .
H5 H 0.417806 0.787286 0.578535 0.013 Uiso 1 1 calc R U . . .
C6 C 0.6382(3) 0.6822(3) 0.62135(13) 0.0098(4) Uani 1 1 d . . . . .
C7 C 0.8259(3) 0.6554(3) 0.59643(14) 0.0114(5) Uani 1 1 d . . . . .
H7 H 0.894868 0.602880 0.636993 0.014 Uiso 1 1 calc R U . . .
C8 C 0.9085(3) 0.7064(3) 0.51219(14) 0.0113(5) Uani 1 1 d . . . . .
H8 H 1.031726 0.686224 0.495946 0.014 Uiso 1 1 calc R U . . .
C9 C 0.3739(3) 0.6464(3) 0.73119(14) 0.0103(4) Uani 1 1 d . . . . .
H9A H 0.259916 0.588714 0.678176 0.012 Uiso 1 1 calc R U . . .
H9B H 0.403109 0.783253 0.744570 0.012 Uiso 1 1 calc R U . . .
C10 C 0.2982(3) 0.5538(3) 0.81928(13) 0.0099(5) Uani 1 1 d . . . . .
H2A H 1.047(4) 0.929(3) 0.2175(15) 0.010(6) Uiso 1 1 d . . . . .
H4A H -0.330(4) 0.620(3) 0.9382(18) 0.029(7) Uiso 1 1 d . . . . .
H4B H -0.289(4) 0.641(4) 1.036(2) 0.039(8) Uiso 1 1 d . . . . .
H5A H 0.124(4) 0.828(4) 0.8493(18) 0.039(8) Uiso 1 1 d . . . . .
H5B H 0.259(4) 1.004(3) 0.8610(17) 0.023(8) Uiso 1 1 d . . . . .
N1 N 1.3532(3) 0.7232(2) 0.24710(11) 0.0134(4) Uani 1 1 d . . . . .
H1A H 1.316859 0.694239 0.302336 0.016 Uiso 1 1 calc R U . . .
H1B H 1.448956 0.688713 0.221483 0.016 Uiso 1 1 calc R U . . .
N2 N 1.1127(3) 0.8718(2) 0.24420(12) 0.0107(4) Uani 1 1 d . . . . .
N3 N 1.0488(3) 0.8073(2) 0.32929(11) 0.0105(4) Uani 1 1 d . . . . .
Na1 Na 0.000000 0.500000 1.000000 0.0124(3) Uani 1 2 d S . P . .
Na2 Na 0.000000 1.000000 1.000000 0.0127(3) Uani 1 2 d S . P . .
O1 O 0.5654(2) 0.62119(18) 0.70468(9) 0.0119(3) Uani 1 1 d . . . . .
O2 O 0.3924(2) 0.45320(18) 0.85119(9) 0.0121(3) Uani 1 1 d . . . . .
O3 O 0.1427(2) 0.58362(18) 0.85230(9) 0.0118(3) Uani 1 1 d . . . . .
O4 O -0.2275(2) 0.6722(2) 0.98521(12) 0.0132(3) Uani 1 1 d . . . . .
O5 O 0.1361(3) 0.9456(2) 0.85079(11) 0.0141(4) Uani 1 1 d . . . . .
S1 S 1.33292(8) 0.88919(7) 0.09353(3) 0.01171(17) Uani 1 1 d . U . . .

loop_
_atom_site_aniso_label
_atom_site_aniso_U_11
_atom_site_aniso_U_22
_atom_site_aniso_U_33
_atom_site_aniso_U_23
_atom_site_aniso_U_13
_atom_site_aniso_U_12
C1 0.0089(6) 0.0090(6) 0.0095(6) 0.0008(4) 0.0006(4) 0.0031(4)
C2 0.0118(11) 0.0089(10) 0.0099(10) 0.0020(8) -0.0005(9) 0.0031(9)
C3 0.0110(11) 0.0067(9) 0.0092(10) -0.0016(8) 0.0016(9) 0.0020(8)
C4 0.0119(11) 0.0092(9) 0.0107(10) 0.0017(8) 0.0003(9) 0.0044(8)
C5 0.0092(11) 0.0103(10) 0.0129(10) 0.0009(9) 0.0043(9) 0.0047(8)
C6 0.0110(11) 0.0087(9) 0.0082(10) 0.0008(8) 0.0032(8) 0.0021(8)
C7 0.0119(11) 0.0108(10) 0.0130(10) 0.0030(9) 0.0000(9) 0.0060(9)
C8 0.0097(11) 0.0096(10) 0.0139(11) 0.0003(9) 0.0027(9) 0.0034(8)
C9 0.0102(11) 0.0119(10) 0.0115(10) 0.0019(9) 0.0023(9) 0.0071(8)
C10 0.0111(11) 0.0056(9) 0.0085(10) -0.0026(8) -0.0004(9) -0.0003(8)
N1 0.0148(10) 0.0208(9) 0.0102(9) 0.0063(8) 0.0062(8) 0.0112(8)
N2 0.0141(10) 0.0128(9) 0.0091(9) 0.0063(7) 0.0039(7) 0.0077(8)
N3 0.0128(9) 0.0102(8) 0.0084(8) 0.0032(7) 0.0034(7) 0.0034(7)
Na1 0.0134(6) 0.0136(6) 0.0115(6) 0.0037(5) 0.0035(5) 0.0059(5)
Na2 0.0142(6) 0.0132(6) 0.0121(6) 0.0032(5) 0.0040(5) 0.0061(5)
O1 0.0121(8) 0.0171(7) 0.0117(7) 0.0081(6) 0.0072(6) 0.0089(6)
O2 0.0140(8) 0.0142(7) 0.0115(7) 0.0044(6) 0.0034(6) 0.0082(6)
O3 0.0120(8) 0.0132(7) 0.0127(7) 0.0036(6) 0.0058(6) 0.0067(6)
O4 0.0133(8) 0.0143(8) 0.0117(8) 0.0035(7) 0.0010(7) 0.0046(6)
O5 0.0122(9) 0.0127(8) 0.0179(8) 0.0032(7) 0.0024(7) 0.0049(7)
S1 0.0114(3) 0.0155(3) 0.0093(3) 0.0042(2) 0.0037(2) 0.0054(2)

loop_
_atom_type_symbol
_atom_type_description
_atom_type_scat_dispersion_real
_atom_type_scat_dispersion_imag
_atom_type_scat_source
C C 0.0033 0.0016 'International Tables Vol C Tables 4.2.6.8 and 6.1.1.4'
H H 0.0000 0.0000 'International Tables Vol C Tables 4.2.6.8 and 6.1.1.4'
N N 0.0061 0.0033 'International Tables Vol C Tables 4.2.6.8 and 6.1.1.4'
Na Na 0.0362 0.0249 'International Tables Vol C Tables 4.2.6.8 and 6.1.1.4'
O O 0.0106 0.0060 'International Tables Vol C Tables 4.2.6.8 and 6.1.1.4'
S S 0.1246 0.1234 'International Tables Vol C Tables 4.2.6.8 and 6.1.1.4'

loop_
_geom_angle_atom_site_label_1
_geom_angle_atom_site_label_2
_geom_angle_atom_site_label_3
_geom_angle
_geom_angle_site_symmetry_1
_geom_angle_site_symmetry_3
N1 C1 N2 117.86(18) . .
N1 C1 S1 122.11(15) . .
N2 C1 S1 120.00(15) . .
C3 C2 H2 119.2 . .
N3 C2 H2 119.2 . .
N3 C2 C3 121.56(19) . .
C4 C3 C2 119.59(19) . .
C4 C3 C8 117.80(18) . .
C8 C3 C2 122.59(19) . .
C3 C4 H4 119.1 . .
C5 C4 C3 121.89(19) . .
C5 C4 H4 119.1 . .
C4 C5 H5 120.2 . .
C4 C5 C6 119.64(19) . .
C6 C5 H5 120.2 . .
C5 C6 C7 119.47(18) . .
O1 C6 C5 124.70(18) . .
O1 C6 C7 115.83(18) . .
C6 C7 H7 119.8 . .
C8 C7 C6 120.34(19) . .
C8 C7 H7 119.8 . .
C3 C8 H8 119.6 . .
C7 C8 C3 120.82(19) . .
C7 C8 H8 119.6 . .
H9A C9 H9B 108.0 . .
C10 C9 H9A 109.4 . .
C10 C9 H9B 109.4 . .
O1 C9 H9A 109.4 . .
O1 C9 H9B 109.4 . .
O1 C9 C10 111.10(16) . .
O2 C10 C9 118.63(18) . .
O3 C10 C9 115.21(18) . .
O3 C10 O2 126.14(18) . .
C1 N1 H1A 120.0 . .
C1 N1 H1B 120.0 . .
H1A N1 H1B 120.0 . .
C1 N2 H2A 121.3(15) . .
C1 N2 N3 119.21(18) . .
N3 N2 H2A 119.0(16) . .
C2 N3 N2 115.52(17) . .
H4B Na1 H4B 180.000(15) . 2_567
Na1 Na1 H4B 0(10) 2_567 .
Na1 Na1 H4B 0(10) 2_567 2_567
Na1 Na1 Na2 0.0 2_567 1_545
Na1 Na1 O3 0(10) 2_567 2_567
Na1 Na1 O3 0(10) 2_567 .
Na1 Na1 O4 0(10) 2_567 2_567
Na1 Na1 O4 0(10) 2_567 .
Na1 Na1 S1 0(10) 2_567 2_666
Na1 Na1 S1 0(8) 2_567 1_456
Na2 Na1 H4B 132.2(6) 1_545 .
Na2 Na1 H4B 47.8(6) 1_545 2_567
O3 Na1 H4B 110.4(6) 2_567 2_567
O3 Na1 H4B 69.6(6) . 2_567
O3 Na1 H4B 110.4(6) . .
O3 Na1 H4B 69.6(7) 2_567 .
O3 Na1 Na2 102.75(3) . 1_545
O3 Na1 Na2 77.25(3) 2_567 1_545
O3 Na1 O3 180.00(11) 2_567 .
O3 Na1 S1 93.84(3) 2_567 1_456
O3 Na1 S1 93.84(3) . 2_666
O3 Na1 S1 86.16(3) . 1_456
O3 Na1 S1 86.16(3) 2_567 2_666
O4 Na1 H4B 19.3(6) . .
O4 Na1 H4B 160.7(6) . 2_567
O4 Na1 H4B 160.7(6) 2_567 .
O4 Na1 H4B 19.3(6) 2_567 2_567
O4 Na1 Na2 36.43(4) 2_567 1_545
O4 Na1 Na2 143.57(4) . 1_545
O4 Na1 O3 88.82(5) . 2_567
O4 Na1 O3 91.18(5) 2_567 2_567
O4 Na1 O3 88.82(5) 2_567 .
O4 Na1 O3 91.18(5) . .
O4 Na1 O4 180.0 . 2_567
O4 Na1 S1 96.05(4) 2_567 1_456
O4 Na1 S1 83.95(4) 2_567 2_666
O4 Na1 S1 83.95(4) . 1_456
O4 Na1 S1 96.05(4) . 2_666
S1 Na1 H4B 93.4(6) 2_666 .
S1 Na1 H4B 86.6(6) 2_666 2_567
S1 Na1 H4B 86.6(6) 1_456 .
S1 Na1 H4B 93.4(6) 1_456 2_567
S1 Na1 Na2 50.107(11) 2_666 1_545
S1 Na1 Na2 129.893(11) 1_456 1_545
S1 Na1 S1 180.0 1_456 2_666
O4 Na2 O4 180.0 2_577 .
O4 Na2 O5 91.39(6) 2_577 2_577
O4 Na2 O5 88.61(6) 2_577 .
O4 Na2 O5 91.39(6) . .
O4 Na2 O5 88.61(6) . 2_577
O4 Na2 S1 85.69(4) 2_577 2_676
O4 Na2 S1 94.31(4) 2_577 1_456
O4 Na2 S1 94.31(4) . 2_676
O4 Na2 S1 85.69(4) . 1_456
O5 Na2 O5 180.0 . 2_577
O5 Na2 S1 92.16(4) . 2_676
O5 Na2 S1 87.84(4) 2_577 2_676
O5 Na2 S1 87.84(4) . 1_456
O5 Na2 S1 92.16(4) 2_577 1_456
S1 Na2 S1 180.0 2_676 1_456
C6 O1 C9 116.74(15) . .
C10 O3 Na1 126.51(13) . 2_567
C10 O3 Na1 126.51(13) . .
Na1 O3 Na1 0.0 2_567 .
H4A O4 H4B 105(2) . .
Na1 O4 H4A 113.3(16) 2_567 .
Na1 O4 H4A 113.3(16) . .
Na1 O4 H4B 94.9(19) . .
Na1 O4 H4B 94.9(19) 2_567 .
Na1 O4 Na1 0.0 2_567 .
Na2 O4 H4A 120.3(16) . .
Na2 O4 H4B 113.8(17) . .
Na2 O4 Na1 106.79(6) . .
Na2 O4 Na1 106.79(6) . 2_567
H5A O5 H5B 103(3) . .
Na2 O5 H5A 100.9(18) . .
Na2 O5 H5B 104.2(19) . .

loop_
_geom_bond_atom_site_label_1
_geom_bond_atom_site_label_2
_geom_bond_distance
_geom_bond_site_symmetry_2
C1 N1 1.327(3) .
C1 N2 1.343(3) .
C1 S1 1.7049(19) .
C2 H2 0.9300 .
C2 C3 1.459(3) .
C2 N3 1.282(3) .
C3 C4 1.395(3) .
C3 C8 1.406(3) .
C4 H4 0.9300 .
C4 C5 1.384(3) .
C5 H5 0.9300 .
C5 C6 1.387(3) .
C6 C7 1.404(3) .
C6 O1 1.366(2) .
C7 H7 0.9300 .
C7 C8 1.378(3) .
C8 H8 0.9300 .
C9 H9A 0.9700 .
C9 H9B 0.9700 .
C9 C10 1.522(3) .
C9 O1 1.429(2) .
C10 O2 1.263(2) .
C10 O3 1.249(2) .
N1 H1A 0.8600 .
N1 H1B 0.8600 .
N2 H2A 0.83(2) .
N2 N3 1.383(2) .
Na1 H4B 2.58(3) .
Na1 Na1 0.0000 2_567
Na1 Na2 3.7828(3) 1_545
Na1 O3 2.4005(13) .
Na1 O3 2.4005(13) 2_567
Na1 O4 2.3654(15) .
Na1 O4 2.3654(15) 2_567
Na1 S1 3.0269(6) 1_456
Na1 S1 3.0269(6) 2_666
Na2 O4 2.3467(14) 2_577
Na2 O4 2.3467(14) .
Na2 O5 2.3936(15) 2_577
Na2 O5 2.3936(15) .
Na2 S1 2.9639(6) 1_456
Na2 S1 2.9639(6) 2_676
O4 H4A 0.87(3) .
O4 H4B 0.86(3) .
O5 H5A 0.86(3) .
O5 H5B 0.77(3) .

loop_
_geom_torsion_atom_site_label_1
_geom_torsion_atom_site_label_2
_geom_torsion_atom_site_label_3
_geom_torsion_atom_site_label_4
_geom_torsion
_geom_torsion_site_symmetry_1
_geom_torsion_site_symmetry_2
_geom_torsion_site_symmetry_3
_geom_torsion_site_symmetry_4
C1 N2 N3 C2 -173.49(17) . . . .
C2 C3 C4 C5 179.46(16) . . . .
C2 C3 C8 C7 179.65(17) . . . .
C3 C2 N3 N2 -179.25(15) . . . .
C3 C4 C5 C6 0.7(3) . . . .
C4 C3 C8 C7 1.0(3) . . . .
C4 C5 C6 C7 1.3(3) . . . .
C4 C5 C6 O1 -178.77(16) . . . .
C5 C6 C7 C8 -2.1(3) . . . .
C5 C6 O1 C9 0.3(3) . . . .
C6 C7 C8 C3 1.0(3) . . . .
C7 C6 O1 C9 -179.75(15) . . . .
C8 C3 C4 C5 -1.8(3) . . . .
C9 C10 O3 Na1 -171.91(11) . . . 2_567
C9 C10 O3 Na1 -171.91(11) . . . .
C10 C9 O1 C6 174.07(14) . . . .
N1 C1 N2 N3 -5.2(3) . . . .
N3 C2 C3 C4 -174.78(17) . . . .
N3 C2 C3 C8 6.6(3) . . . .
O1 C6 C7 C8 177.94(15) . . . .
O1 C9 C10 O2 -7.1(2) . . . .
O1 C9 C10 O3 174.02(15) . . . .
O2 C10 O3 Na1 9.4(3) . . . .
O2 C10 O3 Na1 9.4(3) . . . 2_567
S1 C1 N2 N3 176.83(13) . . . .
